data_4021020
loop_
_publ_author_name
'Catherine Gaulon'
'Robert Dhal'
'Teddy Chapin'
'Vincent Maisonneuve'
'Gilles Dujardin'

_publ_section_title
;
 N-Vinyl-2-oxazolidinones: Efficient Chiral Dienophiles
 for the [4 + 2]-Based de Novo Synthesis of New N-2-Deoxyglycosides
;
_journal_name_full 'Journal of Organic Chemistry'
_journal_page_first 4192
_journal_page_last 4202
_journal_paper_doi 10.1021/jo040102y
_journal_volume 69
_journal_year 2004
_chemical_formula_moiety 'C16 H19 N O5'
_chemical_formula_sum 'C16 H19 N O5'
_chemical_formula_weight 305.32
_space_group_IT_number 19
_space_group_name_Hall 'P 2ac 2ab'
_space_group_name_H-M_alt 'P 21 21 21'
_symmetry_cell_setting orthorhombic
_symmetry_space_group_name_Hall 'P 2ac 2ab'
_symmetry_space_group_name_H-M 'P 21 21 21'
_cell_angle_alpha 90.00
_cell_angle_beta 90.00
_cell_angle_gamma 90.00
_cell_formula_units_Z 4
_cell_length_a 7.5579(14)
_cell_length_b 9.8711(12)
_cell_length_c 21.1313(17)
_cell_measurement_temperature 293(2)
_cell_volume 1576.5(4)
_diffrn_ambient_temperature 293(2)
_exptl_crystal_density_diffrn 1.286
_cod_database_code 4021020

loop_
_symmetry_equiv_pos_as_xyz
'x, y, z'
'-x+1/2, -y, z+1/2'
'-x, y+1/2, -z+1/2'
'x+1/2, -y+1/2, -z'

loop_
_atom_site_label
_atom_site_type_symbol
_atom_site_fract_x
_atom_site_fract_y
_atom_site_fract_z
_atom_site_U_iso_or_equiv
_atom_site_adp_type
_atom_site_occupancy
_atom_site_calc_flag
_atom_site_refinement_flags
_atom_site_disorder_assembly
_atom_site_disorder_group
O1 O 0.4141(4) 0.5499(2) 0.16277(13) 0.0675(8) Uani 1 d . . .
O2 O 0.5797(4) 0.7033(2) 0.21354(12) 0.0590(7) Uani 1 d . . .
O3 O 0.3122(4) 0.9650(3) 0.09153(14) 0.0666(8) Uani 1 d . . .
O4 O 0.6814(4) 1.0362(3) 0.03267(12) 0.0633(8) Uani 1 d . . .
O5 O 0.5607(3) 1.2418(3) 0.04380(11) 0.0565(7) Uani 1 d . . .
N1 N 0.3855(4) 0.7633(3) 0.13242(13) 0.0457(7) Uani 1 d . . .
C1 C -0.0811(7) 0.6568(5) 0.0805(2) 0.0867(15) Uani 1 d . . .
H1A H -0.0712 0.6943 0.0387 0.081(3) Uiso 1 calc R . .
H1B H -0.1949 0.6789 0.0978 0.081(3) Uiso 1 calc R . .
H1C H -0.0683 0.5601 0.0784 0.081(3) Uiso 1 calc R . .
C2 C 0.0632(5) 0.7155(4) 0.12248(18) 0.0604(10) Uani 1 d . . .
H2A H 0.0445 0.8123 0.1269 0.081(3) Uiso 1 calc R . .
H2B H 0.0546 0.6753 0.1642 0.081(3) Uiso 1 calc R . .
C3 C 0.2464(5) 0.6909(4) 0.09642(16) 0.0463(9) Uani 1 d . . .
H3 H 0.2514 0.7161 0.0516 0.081(3) Uiso 1 calc R . .
C4 C 0.3102(6) 0.5458(4) 0.1054(2) 0.0692(12) Uani 1 d . . .
H4A H 0.2110 0.4842 0.1098 0.081(3) Uiso 1 calc R . .
H4B H 0.3819 0.5170 0.0698 0.081(3) Uiso 1 calc R . .
C5 C 0.4726(5) 0.6769(4) 0.17397(18) 0.0483(9) Uani 1 d . . .
C6 C 0.4137(5) 0.9020(3) 0.12486(16) 0.0470(8) Uani 1 d . . .
C7 C 0.5685(5) 0.9671(3) 0.15765(16) 0.0478(9) Uani 1 d . . .
H7A H 0.6752 0.9164 0.1483 0.081(3) Uiso 1 calc R . .
H7B H 0.5498 0.9648 0.2031 0.081(3) Uiso 1 calc R . .
C8 C 0.5917(5) 1.1134(3) 0.13624(15) 0.0408(8) Uani 1 d . . .
H8 H 0.4842 1.1635 0.1475 0.081(3) Uiso 1 calc R . .
C9 C 0.7488(4) 1.1851(3) 0.16628(15) 0.0397(8) Uani 1 d . . .
C10 C 0.9172(5) 1.1277(3) 0.16759(16) 0.0482(9) Uani 1 d . . .
H10 H 0.9336 1.0404 0.1522 0.081(3) Uiso 1 calc R . .
C11 C 0.9403(6) 0.6980(4) 0.30874(18) 0.0576(10) Uani 1 d . . .
H11 H 0.8289 0.6581 0.3082 0.081(3) Uiso 1 calc R . .
C12 C 0.9627(6) 0.8277(5) 0.28585(18) 0.0635(12) Uani 1 d . . .
H12 H 0.8669 0.8752 0.2694 0.081(3) Uiso 1 calc R . .
C13 C 0.8725(6) 1.3860(4) 0.2125(2) 0.0691(13) Uani 1 d . . .
H13 H 0.8571 1.4741 0.2272 0.081(3) Uiso 1 calc R . .
C14 C 0.7303(5) 1.3150(4) 0.18930(17) 0.0539(10) Uani 1 d . . .
H14 H 0.6192 1.3554 0.1891 0.081(3) Uiso 1 calc R . .
C15 C 0.6157(5) 1.1223(4) 0.06546(17) 0.0436(8) Uani 1 d . . .
C16 C 0.5838(6) 1.2676(5) -0.02352(17) 0.0725(12) Uani 1 d . . .
H16A H 0.7059 1.2557 -0.0347 0.081(3) Uiso 1 calc R . .
H16B H 0.5482 1.3587 -0.0329 0.081(3) Uiso 1 calc R . .
H16C H 0.5124 1.2054 -0.0473 0.081(3) Uiso 1 calc R . .

loop_
_atom_site_aniso_label
_atom_site_aniso_U_11
_atom_site_aniso_U_22
_atom_site_aniso_U_33
_atom_site_aniso_U_23
_atom_site_aniso_U_13
_atom_site_aniso_U_12
O1 0.0798(19) 0.0402(14) 0.083(2) 0.0028(13) -0.0209(18) 0.0004(16)
O2 0.0602(16) 0.0567(15) 0.0602(16) 0.0104(13) -0.0182(15) -0.0018(14)
O3 0.0606(18) 0.0519(15) 0.087(2) 0.0198(15) -0.0246(15) -0.0074(14)
O4 0.0768(18) 0.0586(16) 0.0546(16) -0.0071(14) 0.0052(14) 0.0093(16)
O5 0.0647(15) 0.0527(14) 0.0522(14) 0.0137(12) -0.0005(13) 0.0079(15)
N1 0.0488(17) 0.0411(15) 0.0472(16) 0.0072(13) -0.0056(14) -0.0040(15)
C1 0.059(3) 0.108(4) 0.093(3) -0.022(3) 0.001(3) -0.003(3)
C2 0.051(2) 0.063(3) 0.067(3) -0.016(2) 0.007(2) -0.006(2)
C3 0.049(2) 0.045(2) 0.045(2) -0.0034(18) -0.0073(17) -0.0038(18)
C4 0.080(3) 0.056(2) 0.072(3) -0.013(2) -0.019(2) 0.001(2)
C5 0.047(2) 0.045(2) 0.053(2) 0.0033(18) 0.0011(19) 0.0045(18)
C6 0.051(2) 0.0443(19) 0.046(2) 0.0086(16) -0.0041(19) 0.0005(19)
C7 0.049(2) 0.0427(18) 0.051(2) 0.0064(17) -0.0065(19) -0.0067(19)
C8 0.0413(19) 0.0402(17) 0.0410(19) 0.0038(15) 0.0016(17) 0.0020(17)
C9 0.043(2) 0.0354(17) 0.0403(18) 0.0076(16) 0.0018(16) -0.0001(16)
C10 0.044(2) 0.0452(18) 0.055(2) 0.0011(17) -0.0028(19) -0.0015(18)
C11 0.043(2) 0.068(3) 0.062(2) -0.013(2) -0.0030(19) 0.005(2)
C12 0.067(3) 0.071(3) 0.053(2) -0.013(2) -0.013(2) 0.025(2)
C13 0.089(4) 0.048(2) 0.071(3) -0.009(2) -0.005(3) -0.014(2)
C14 0.057(3) 0.046(2) 0.058(2) 0.0009(19) -0.0033(19) 0.004(2)
C15 0.041(2) 0.0430(18) 0.046(2) 0.0051(17) -0.0040(17) -0.0019(17)
C16 0.080(3) 0.088(3) 0.050(2) 0.022(2) 0.004(2) 0.005(3)

loop_
_geom_bond_atom_site_label_1
_geom_bond_atom_site_label_2
_geom_bond_distance
_geom_bond_site_symmetry_2
_geom_bond_publ_flag
O1 C5 1.350(4) . ?
O1 C4 1.445(4) . ?
O2 C5 1.193(4) . ?
O3 C6 1.213(4) . ?
O4 C15 1.204(4) . ?
O5 C15 1.332(4) . ?
O5 C16 1.456(4) . ?
N1 C5 1.390(4) . ?
N1 C6 1.395(4) . ?
N1 C3 1.481(4) . ?
C1 C2 1.521(6) . ?
C2 C3 1.510(5) . ?
C3 C4 1.523(5) . ?
C6 C7 1.503(5) . ?
C7 C8 1.523(4) . ?
C8 C15 1.509(5) . ?
C8 C9 1.521(5) . ?
C9 C14 1.379(5) . ?
C9 C10 1.393(5) . ?
C10 C11 1.375(5) 3_755 ?
C11 C10 1.375(5) 3_745 ?
C11 C12 1.378(6) . ?
C12 C13 1.373(6) 3_745 ?
C13 C12 1.373(6) 3_755 ?
C13 C14 1.374(6) . ?
